data_4131599
loop_
_publ_author_name
'Tereniak, Stephen J.'
'Stahl, Shannon S.'

_publ_section_title
;
 Mechanistic Basis for Efficient, Site-Selective, Aerobic Catalytic
 Turnover in Pd-Catalyzed C-H Imidoylation of Heterocycle-Containing
 Molecules.
;
_journal_issue 41
_journal_name_full 'Journal of the American Chemical Society'
_journal_page_first 14533
_journal_page_last 14541
_journal_paper_doi 10.1021/jacs.7b07359
_journal_volume 139
_journal_year 2017
_chemical_formula_moiety 'C18 H25 N3 O2 Pd'
_chemical_formula_sum 'C18 H25 N3 O2 Pd'
_chemical_formula_weight 421.81
_space_group_crystal_system triclinic
_space_group_IT_number 2
_space_group_name_Hall '-P 1'
_space_group_name_H-M_alt 'P -1'
_atom_sites_solution_hydrogens geom
_audit_creation_date 2015-06-30
_audit_creation_method
;
Olex2 1.2
(compiled 2015.02.20 svn.r3157 for OlexSys, GUI svn.r4998)
;
_cell_angle_alpha 109.470(18)
_cell_angle_beta 104.215(11)
_cell_angle_gamma 99.016(16)
_cell_formula_units_Z 2
_cell_length_a 9.600(3)
_cell_length_b 10.020(3)
_cell_length_c 11.759(4)
_cell_measurement_reflns_used 9898
_cell_measurement_temperature 100(2)
_cell_measurement_theta_max 30.631
_cell_measurement_theta_min 2.267
_cell_volume 997.9(6)
_computing_cell_refinement 'SAINT v8.34A (Bruker, 2013)'
_computing_data_reduction 'SAINT v8.34A (Bruker, 2013)'
_computing_molecular_graphics 'Olex2 (Dolomanov et al., 2009)'
_computing_publication_material 'Olex2 (Dolomanov et al., 2009)'
_computing_structure_refinement 'ShelXL (Sheldrick, 2008)'
_diffrn_ambient_temperature 100.05
_diffrn_measured_fraction_theta_full 0.999
_diffrn_measured_fraction_theta_max 0.995
_diffrn_measurement_device_type 'Bruker APEX-II CCD'
_diffrn_measurement_method '\w scans'
_diffrn_radiation_type MoK\a
_diffrn_radiation_wavelength 0.71073
_diffrn_reflns_av_R_equivalents 0.0398
_diffrn_reflns_av_unetI/netI 0.0367
_diffrn_reflns_Laue_measured_fraction_full 0.999
_diffrn_reflns_Laue_measured_fraction_max 0.995
_diffrn_reflns_limit_h_max 13
_diffrn_reflns_limit_h_min -13
_diffrn_reflns_limit_k_max 14
_diffrn_reflns_limit_k_min -14
_diffrn_reflns_limit_l_max 16
_diffrn_reflns_limit_l_min -16
_diffrn_reflns_number 24590
_diffrn_reflns_point_group_measured_fraction_full 0.999
_diffrn_reflns_point_group_measured_fraction_max 0.995
_diffrn_reflns_theta_full 25.000
_diffrn_reflns_theta_max 30.742
_diffrn_reflns_theta_min 1.939
_diffrn_standards_number 0
_exptl_absorpt_coefficient_mu 0.943
_exptl_absorpt_correction_type none
_exptl_crystal_colour colourless
_exptl_crystal_colour_primary colourless
_exptl_crystal_density_diffrn 1.404
_exptl_crystal_description needle
_exptl_crystal_F_000 432
_exptl_crystal_size_max 0.12
_exptl_crystal_size_mid 0.08
_exptl_crystal_size_min 0.01
_refine_diff_density_max 0.625
_refine_diff_density_min -0.517
_refine_diff_density_rms 0.081
_refine_ls_extinction_method none
_refine_ls_goodness_of_fit_ref 1.029
_refine_ls_hydrogen_treatment constr
_refine_ls_matrix_type full
_refine_ls_number_parameters 224
_refine_ls_number_reflns 6186
_refine_ls_number_restraints 0
_refine_ls_restrained_S_all 1.029
_refine_ls_R_factor_all 0.0289
_refine_ls_R_factor_gt 0.0244
_refine_ls_shift/su_max 0.002
_refine_ls_shift/su_mean 0.000
_refine_ls_structure_factor_coef Fsqd
_refine_ls_weighting_details 'w=1/[\s^2^(Fo^2^)+(0.0170P)^2^+0.5195P] where P=(Fo^2^+2Fc^2^)/3'
_refine_ls_weighting_scheme calc
_refine_ls_wR_factor_gt 0.0518
_refine_ls_wR_factor_ref 0.0536
_reflns_Friedel_coverage 0.000
_reflns_number_gt 5631
_reflns_number_total 6186
_reflns_threshold_expression 'I > 2\s(I)'
_cod_data_source_file ja7b07359_si_002.cif
_cod_data_source_block stahl217
_cod_original_cell_volume 998.0(5)
_cod_database_code 4131599
_shelx_space_group_comment
;
The symmetry employed for this shelxl refinement is uniquely defined
by the following loop, which should always be used as a source of
symmetry information in preference to the above space-group names.
They are only intended as comments.
;
_olex2_refinement_description
;
1. Fixed Uiso
 At 1.2 times of:
  All C(H) groups
 At 1.5 times of:
  All C(H,H,H) groups
2.a Aromatic/amide H refined with riding coordinates:
 C2(H2), C3(H3), C4(H4), C5(H5)
2.b Idealised Me refined as rotating group:
 C8(H8A,H8B,H8C), C11(H11A,H11B,H11C), C12(H12A,H12B,H12C), C13(H13A,H13B,
 H13C), C16(H16A,H16B,H16C), C17(H17A,H17B,H17C), C18(H18A,H18B,H18C)
;
_shelx_shelxl_version_number 2014/7
_olex2_submission_special_instructions 'No special instructions were received'

loop_
_space_group_symop_operation_xyz
'x, y, z'
'-x, -y, -z'

loop_
_atom_site_label
_atom_site_type_symbol
_atom_site_fract_x
_atom_site_fract_y
_atom_site_fract_z
_atom_site_U_iso_or_equiv
_atom_site_adp_type
_atom_site_occupancy
_atom_site_site_symmetry_order
_atom_site_calc_flag
_atom_site_refinement_flags_posn
Pd1 Pd 0.21259(2) 0.01017(2) 0.50005(2) 0.01114(4) Uani 1 1 d .
O1 O 0.17637(15) -0.14647(14) 0.12001(11) 0.0238(3) Uani 1 1 d .
O2 O 0.32416(12) 0.11380(13) 0.31505(11) 0.0176(2) Uani 1 1 d .
N1 N 0.22658(14) 0.00385(15) 0.33078(13) 0.0145(3) Uani 1 1 d .
N2 N 0.45671(15) 0.31651(15) 0.66178(13) 0.0173(3) Uani 1 1 d .
N3 N 0.18275(15) -0.03518(15) 0.74139(13) 0.0155(3) Uani 1 1 d .
C1 C 0.07524(16) -0.19009(17) 0.38557(15) 0.0136(3) Uani 1 1 d .
C2 C -0.00676(17) -0.29366(19) 0.41579(16) 0.0184(3) Uani 1 1 d .
H2 H -0.0052 -0.2714 0.5013 0.022 Uiso 1 1 calc R
C3 C -0.09091(19) -0.4294(2) 0.32147(18) 0.0237(4) Uani 1 1 d .
H3 H -0.1455 -0.4990 0.3437 0.028 Uiso 1 1 calc R
C4 C -0.09622(19) -0.4647(2) 0.19567(17) 0.0239(4) Uani 1 1 d .
H4 H -0.1543 -0.5573 0.1319 0.029 Uiso 1 1 calc R
C5 C -0.01548(18) -0.36271(19) 0.16439(16) 0.0198(3) Uani 1 1 d .
H5 H -0.0181 -0.3852 0.0786 0.024 Uiso 1 1 calc R
C6 C 0.06901(17) -0.22796(17) 0.25816(15) 0.0146(3) Uani 1 1 d .
C7 C 0.16228(17) -0.12031(18) 0.22658(15) 0.0159(3) Uani 1 1 d .
C8 C 0.46674(18) 0.0841(2) 0.33249(18) 0.0227(4) Uani 1 1 d .
H8A H 0.4583 -0.0108 0.2672 0.034 Uiso 1 1 calc GR
H8B H 0.5036 0.0816 0.4170 0.034 Uiso 1 1 calc GR
H8C H 0.5363 0.1613 0.3253 0.034 Uiso 1 1 calc GR
C9 C 0.36440(18) 0.20938(18) 0.60381(15) 0.0169(3) Uani 1 1 d .
C10 C 0.57477(18) 0.45268(19) 0.73334(17) 0.0218(3) Uani 1 1 d .
C11 C 0.6791(2) 0.4576(2) 0.6557(2) 0.0336(5) Uani 1 1 d .
H11A H 0.7200 0.3720 0.6423 0.050 Uiso 1 1 calc GR
H11B H 0.7605 0.5474 0.7015 0.050 Uiso 1 1 calc GR
H11C H 0.6241 0.4566 0.5732 0.050 Uiso 1 1 calc GR
C12 C 0.6525(2) 0.4498(2) 0.86191(18) 0.0328(5) Uani 1 1 d .
H12A H 0.5806 0.4434 0.9076 0.049 Uiso 1 1 calc GR
H12B H 0.7331 0.5397 0.9121 0.049 Uiso 1 1 calc GR
H12C H 0.6939 0.3646 0.8487 0.049 Uiso 1 1 calc GR
C13 C 0.5007(2) 0.5786(2) 0.7497(2) 0.0320(5) Uani 1 1 d .
H13A H 0.4418 0.5713 0.6660 0.048 Uiso 1 1 calc GR
H13B H 0.5773 0.6722 0.7925 0.048 Uiso 1 1 calc GR
H13C H 0.4354 0.5734 0.8013 0.048 Uiso 1 1 calc GR
C14 C 0.18862(17) -0.01604(17) 0.65182(15) 0.0148(3) Uani 1 1 d .
C15 C 0.18074(17) -0.06397(17) 0.85520(14) 0.0143(3) Uani 1 1 d .
C16 C 0.30498(17) -0.13829(19) 0.88264(16) 0.0176(3) Uani 1 1 d .
H16A H 0.2844 -0.2319 0.8112 0.026 Uiso 1 1 calc GR
H16B H 0.3101 -0.1560 0.9605 0.026 Uiso 1 1 calc GR
H16C H 0.4002 -0.0747 0.8939 0.026 Uiso 1 1 calc GR
C17 C 0.2100(2) 0.0832(2) 0.96343(16) 0.0238(4) Uani 1 1 d .
H17A H 0.3045 0.1473 0.9741 0.036 Uiso 1 1 calc GR
H17B H 0.2152 0.0682 1.0424 0.036 Uiso 1 1 calc GR
H17C H 0.1291 0.1288 0.9435 0.036 Uiso 1 1 calc GR
C18 C 0.02904(17) -0.1651(2) 0.82532(17) 0.0201(3) Uani 1 1 d .
H18A H -0.0490 -0.1167 0.8041 0.030 Uiso 1 1 calc GR
H18B H 0.0249 -0.1872 0.8997 0.030 Uiso 1 1 calc GR
H18C H 0.0136 -0.2564 0.7529 0.030 Uiso 1 1 calc GR

loop_
_atom_site_aniso_label
_atom_site_aniso_U_11
_atom_site_aniso_U_22
_atom_site_aniso_U_33
_atom_site_aniso_U_23
_atom_site_aniso_U_13
_atom_site_aniso_U_12
Pd1 0.01315(5) 0.01159(6) 0.00975(6) 0.00509(4) 0.00427(4) 0.00313(4)
O1 0.0347(7) 0.0268(7) 0.0128(6) 0.0099(5) 0.0094(5) 0.0078(5)
O2 0.0189(5) 0.0185(6) 0.0227(6) 0.0144(5) 0.0099(5) 0.0053(5)
N1 0.0168(6) 0.0164(7) 0.0136(6) 0.0097(5) 0.0059(5) 0.0030(5)
N2 0.0190(6) 0.0156(7) 0.0156(7) 0.0047(5) 0.0044(5) 0.0050(5)
N3 0.0184(6) 0.0156(7) 0.0130(6) 0.0053(5) 0.0062(5) 0.0045(5)
C1 0.0129(6) 0.0143(7) 0.0137(7) 0.0053(6) 0.0042(5) 0.0044(5)
C2 0.0172(7) 0.0209(8) 0.0175(8) 0.0085(7) 0.0060(6) 0.0029(6)
C3 0.0209(8) 0.0184(8) 0.0290(10) 0.0102(7) 0.0062(7) -0.0019(6)
C4 0.0231(8) 0.0169(8) 0.0217(9) 0.0034(7) -0.0001(7) -0.0011(6)
C5 0.0222(8) 0.0190(8) 0.0149(8) 0.0050(6) 0.0022(6) 0.0059(6)
C6 0.0159(7) 0.0157(7) 0.0136(7) 0.0071(6) 0.0041(5) 0.0058(6)
C7 0.0181(7) 0.0187(8) 0.0133(7) 0.0087(6) 0.0041(6) 0.0072(6)
C8 0.0192(8) 0.0254(9) 0.0301(10) 0.0154(8) 0.0122(7) 0.0069(7)
C9 0.0204(7) 0.0188(8) 0.0140(7) 0.0073(6) 0.0073(6) 0.0068(6)
C10 0.0169(7) 0.0143(8) 0.0241(9) 0.0020(7) -0.0013(6) 0.0009(6)
C11 0.0225(9) 0.0319(11) 0.0461(13) 0.0174(10) 0.0105(8) 0.0024(8)
C12 0.0306(10) 0.0311(11) 0.0233(10) 0.0020(8) -0.0043(8) 0.0112(8)
C13 0.0275(9) 0.0157(9) 0.0395(12) 0.0032(8) -0.0019(8) 0.0063(7)
C14 0.0149(6) 0.0134(7) 0.0149(7) 0.0040(6) 0.0046(5) 0.0036(6)
C15 0.0193(7) 0.0166(7) 0.0102(7) 0.0070(6) 0.0067(5) 0.0056(6)
C16 0.0161(7) 0.0228(8) 0.0170(8) 0.0098(7) 0.0065(6) 0.0069(6)
C17 0.0388(10) 0.0205(9) 0.0151(8) 0.0065(7) 0.0129(7) 0.0102(8)
C18 0.0171(7) 0.0284(9) 0.0217(8) 0.0160(7) 0.0090(6) 0.0065(7)

loop_
_atom_type_symbol
_atom_type_description
_atom_type_scat_dispersion_real
_atom_type_scat_dispersion_imag
_atom_type_scat_source
C C 0.0033 0.0016 'International Tables Vol C Tables 4.2.6.8 and 6.1.1.4'
H H 0.0000 0.0000 'International Tables Vol C Tables 4.2.6.8 and 6.1.1.4'
N N 0.0061 0.0033 'International Tables Vol C Tables 4.2.6.8 and 6.1.1.4'
O O 0.0106 0.0060 'International Tables Vol C Tables 4.2.6.8 and 6.1.1.4'
Pd Pd -0.9988 1.0072 'International Tables Vol C Tables 4.2.6.8 and 6.1.1.4'

loop_
_geom_angle_atom_site_label_1
_geom_angle_atom_site_label_2
_geom_angle_atom_site_label_3
_geom_angle
N1 Pd1 C1 80.08(6)
N1 Pd1 C9 95.09(6)
C1 Pd1 C9 174.17(6)
C14 Pd1 N1 171.30(6)
C14 Pd1 C1 91.76(7)
C14 Pd1 C9 92.88(7)
N1 O2 C8 108.55(11)
O2 N1 Pd1 124.09(10)
C7 N1 Pd1 119.86(11)
C7 N1 O2 114.97(13)
C9 N2 C10 178.92(17)
C14 N3 C15 177.12(15)
C2 C1 Pd1 129.86(12)
C2 C1 C6 117.58(15)
C6 C1 Pd1 112.51(12)
C1 C2 H2 119.7
C3 C2 C1 120.51(16)
C3 C2 H2 119.7
C2 C3 H3 119.5
C4 C3 C2 121.07(17)
C4 C3 H3 119.5
C3 C4 H4 120.5
C5 C4 C3 118.97(17)
C5 C4 H4 120.5
C4 C5 H5 120.0
C6 C5 C4 120.05(16)
C6 C5 H5 120.0
C1 C6 C7 117.70(14)
C5 C6 C1 121.81(16)
C5 C6 C7 120.44(15)
O1 C7 N1 127.14(16)
O1 C7 C6 123.61(15)
N1 C7 C6 109.25(14)
O2 C8 H8A 109.5
O2 C8 H8B 109.5
O2 C8 H8C 109.5
H8A C8 H8B 109.5
H8A C8 H8C 109.5
H8B C8 H8C 109.5
N2 C9 Pd1 175.58(14)
N2 C10 C11 107.31(15)
N2 C10 C12 107.50(16)
N2 C10 C13 107.18(14)
C11 C10 C12 112.17(16)
C11 C10 C13 111.43(17)
C13 C10 C12 110.97(16)
C10 C11 H11A 109.5
C10 C11 H11B 109.5
C10 C11 H11C 109.5
H11A C11 H11B 109.5
H11A C11 H11C 109.5
H11B C11 H11C 109.5
C10 C12 H12A 109.5
C10 C12 H12B 109.5
C10 C12 H12C 109.5
H12A C12 H12B 109.5
H12A C12 H12C 109.5
H12B C12 H12C 109.5
C10 C13 H13A 109.5
C10 C13 H13B 109.5
C10 C13 H13C 109.5
H13A C13 H13B 109.5
H13A C13 H13C 109.5
H13B C13 H13C 109.5
N3 C14 Pd1 175.38(13)
N3 C15 C16 106.85(12)
N3 C15 C17 107.45(13)
N3 C15 C18 107.66(13)
C17 C15 C16 111.02(14)
C17 C15 C18 112.50(14)
C18 C15 C16 111.08(14)
C15 C16 H16A 109.5
C15 C16 H16B 109.5
C15 C16 H16C 109.5
H16A C16 H16B 109.5
H16A C16 H16C 109.5
H16B C16 H16C 109.5
C15 C17 H17A 109.5
C15 C17 H17B 109.5
C15 C17 H17C 109.5
H17A C17 H17B 109.5
H17A C17 H17C 109.5
H17B C17 H17C 109.5
C15 C18 H18A 109.5
C15 C18 H18B 109.5
C15 C18 H18C 109.5
H18A C18 H18B 109.5
H18A C18 H18C 109.5
H18B C18 H18C 109.5

loop_
_geom_bond_atom_site_label_1
_geom_bond_atom_site_label_2
_geom_bond_distance
Pd1 N1 2.0085(14)
Pd1 C1 2.0188(17)
Pd1 C9 2.0466(19)
Pd1 C14 1.9498(17)
O1 C7 1.238(2)
O2 N1 1.4223(17)
O2 C8 1.4262(19)
N1 C7 1.342(2)
N2 C9 1.149(2)
N2 C10 1.462(2)
N3 C14 1.144(2)
N3 C15 1.464(2)
C1 C2 1.396(2)
C1 C6 1.401(2)
C2 H2 0.9500
C2 C3 1.394(2)
C3 H3 0.9500
C3 C4 1.387(3)
C4 H4 0.9500
C4 C5 1.387(3)
C5 H5 0.9500
C5 C6 1.386(2)
C6 C7 1.494(2)
C8 H8A 0.9800
C8 H8B 0.9800
C8 H8C 0.9800
C10 C11 1.517(3)
C10 C12 1.525(3)
C10 C13 1.524(2)
C11 H11A 0.9800
C11 H11B 0.9800
C11 H11C 0.9800
C12 H12A 0.9800
C12 H12B 0.9800
C12 H12C 0.9800
C13 H13A 0.9800
C13 H13B 0.9800
C13 H13C 0.9800
C15 C16 1.527(2)
C15 C17 1.522(2)
C15 C18 1.523(2)
C16 H16A 0.9800
C16 H16B 0.9800
C16 H16C 0.9800
C17 H17A 0.9800
C17 H17B 0.9800
C17 H17C 0.9800
C18 H18A 0.9800
C18 H18B 0.9800
C18 H18C 0.9800

loop_
_geom_torsion_atom_site_label_1
_geom_torsion_atom_site_label_2
_geom_torsion_atom_site_label_3
_geom_torsion_atom_site_label_4
_geom_torsion
Pd1 N1 C7 O1 -170.51(13)
Pd1 N1 C7 C6 8.74(16)
Pd1 C1 C2 C3 -177.27(12)
Pd1 C1 C6 C5 178.11(12)
Pd1 C1 C6 C7 0.72(17)
O2 N1 C7 O1 -1.9(2)
O2 N1 C7 C6 177.37(11)
C1 C2 C3 C4 -0.4(3)
C1 C6 C7 O1 173.36(14)
C1 C6 C7 N1 -5.92(19)
C2 C1 C6 C5 0.3(2)
C2 C1 C6 C7 -177.13(13)
C2 C3 C4 C5 0.3(3)
C3 C4 C5 C6 0.1(3)
C4 C5 C6 C1 -0.4(2)
C4 C5 C6 C7 176.95(14)
C5 C6 C7 O1 -4.1(2)
C5 C6 C7 N1 176.65(14)
C6 C1 C2 C3 0.1(2)
C8 O2 N1 Pd1 84.21(14)
C8 O2 N1 C7 -83.88(16)
